data_4512040
loop_
_publ_author_name
'Agarwal, Rashmi A.'
'Bharadwaj, Parimal K.'

_publ_section_title
;
 Guest Exchange Reactions in Isostructural 3D Porous Coordination Polymers
 of Ni(II), Co(II), and Mn(II)
;
_journal_issue 11
_journal_name_full 'Crystal Growth &amp; Design'
_journal_page_first 6115
_journal_paper_doi 10.1021/cg501279y
_journal_volume 14
_journal_year 2014
_chemical_formula_moiety 'C63 H39 N13 Ni2 O9'
_chemical_formula_sum 'C63 H39 N13 Ni2 O9'
_chemical_formula_weight 1239.49
_chemical_name_systematic
;
 ?
;
_space_group_IT_number 163
_symmetry_cell_setting trigonal
_symmetry_space_group_name_Hall '-P 3 2c'
_symmetry_space_group_name_H-M 'P -3 1 c'
_atom_sites_solution_hydrogens geom
_atom_sites_solution_primary direct
_atom_sites_solution_secondary difmap
_audit_creation_method SHELXL-97
_cell_angle_alpha 90.000(5)
_cell_angle_beta 90.000(5)
_cell_angle_gamma 120.000(5)
_cell_formula_units_Z 2
_cell_length_a 16.870(5)
_cell_length_b 16.870(5)
_cell_length_c 13.886(5)
_cell_measurement_reflns_used 999
_cell_measurement_temperature 100(2)
_cell_measurement_theta_max 25.50
_cell_measurement_theta_min 1.39
_cell_volume 3422.5(19)
_computing_cell_refinement 'SAINT 6.45 ( Bruker, 2003)'
_computing_data_collection 'SMART 5.628 (Bruker, 2003)'
_computing_data_reduction 'SAINT 6.45 ( Bruker, 2003)'
_computing_molecular_graphics 'SHELXL-97 (Sheldrick, 1997)'
_computing_publication_material 'DIAMOND 2.1e'
_computing_structure_refinement 'SHELXL-97 (Sheldrick, 1997)'
_computing_structure_solution SIR-97
_diffrn_ambient_temperature 100(2)
_diffrn_measured_fraction_theta_full 0.999
_diffrn_measured_fraction_theta_max 0.999
_diffrn_measurement_device_type 'BRUKER SMART APEX'
_diffrn_measurement_method /w-scans
_diffrn_radiation_monochromator graphite
_diffrn_radiation_source 'fine-focus sealed tube'
_diffrn_radiation_type MoK\a
_diffrn_radiation_wavelength 0.71073
_diffrn_reflns_av_R_equivalents 0.0521
_diffrn_reflns_av_sigmaI/netI 0.0293
_diffrn_reflns_limit_h_max 20
_diffrn_reflns_limit_h_min -16
_diffrn_reflns_limit_k_max 20
_diffrn_reflns_limit_k_min -20
_diffrn_reflns_limit_l_max 16
_diffrn_reflns_limit_l_min -16
_diffrn_reflns_number 18165
_diffrn_reflns_theta_full 25.50
_diffrn_reflns_theta_max 25.50
_diffrn_reflns_theta_min 1.39
_exptl_absorpt_coefficient_mu 0.610
_exptl_absorpt_correction_T_max 0.8982
_exptl_absorpt_correction_T_min 0.8775
_exptl_absorpt_correction_type empirical
_exptl_absorpt_process_details SADABS
_exptl_crystal_colour green
_exptl_crystal_density_diffrn 1.203
_exptl_crystal_density_method 'not measured'
_exptl_crystal_description Needle
_exptl_crystal_F_000 1272
_exptl_crystal_size_max 0.22
_exptl_crystal_size_mid 0.20
_exptl_crystal_size_min 0.18
_refine_diff_density_max 2.653
_refine_diff_density_min -1.079
_refine_diff_density_rms 0.110
_refine_ls_extinction_method none
_refine_ls_goodness_of_fit_ref 1.092
_refine_ls_hydrogen_treatment constr
_refine_ls_matrix_type full
_refine_ls_number_parameters 130
_refine_ls_number_reflns 2144
_refine_ls_number_restraints 11
_refine_ls_restrained_S_all 1.346
_refine_ls_R_factor_all 0.0791
_refine_ls_R_factor_gt 0.0701
_refine_ls_shift/su_max 0.000
_refine_ls_shift/su_mean 0.000
_refine_ls_structure_factor_coef Fsqd
_refine_ls_weighting_details 'calc w=1/[\s^2^(Fo^2^)+(0.1217P)^2^+6.8241P] where P=(Fo^2^+2Fc^2^)/3'
_refine_ls_weighting_scheme calc
_refine_ls_wR_factor_gt 0.2062
_refine_ls_wR_factor_ref 0.2148
_reflns_number_gt 1787
_reflns_number_total 2144
_reflns_threshold_expression >2sigma(I)
_cod_data_source_file cg501279y_si_002.cif
_cod_data_source_block Compound3
_cod_depositor_comments
;
The following automatic conversions were performed:

'_symmetry_cell_setting' value 'Trigonal' changed to 'trigonal'
according to
/home/saulius/struct/COD-crude-data--automatic-downloads/rss-feeds/ACS/lib/dictionaries/cif_core.dic
dictionary named 'cif_core.dic' version 2.4.2 from
2011-04-26.

'_refine_ls_hydrogen_treatment' value 'Constr' changed
to 'constr' according to
/home/saulius/struct/COD-crude-data--automatic-downloads/rss-feeds/ACS/lib/dictionaries/cif_core.dic
dictionary named 'cif_core.dic' version 2.4.2 from 2011-04-26.

Automatic conversion script
Id: cif_fix_values 2281 2013-09-26 08:29:07Z andrius 

 Adding full bibliography for 4512038--4512047.cif.
;
_cod_original_sg_symbol_H-M P-31c
_cod_database_code 4512040

loop_
_symmetry_equiv_pos_as_xyz
'x, y, z'
'-y, x-y, z'
'-x+y, -x, z'
'-y, -x, -z+1/2'
'x, x-y, -z+1/2'
'-x+y, y, -z+1/2'
'-x, -y, -z'
'y, -x+y, -z'
'x-y, x, -z'
'y, x, z-1/2'
'-x, -x+y, z-1/2'
'x-y, -y, z-1/2'

loop_
_atom_site_label
_atom_site_type_symbol
_atom_site_fract_x
_atom_site_fract_y
_atom_site_fract_z
_atom_site_U_iso_or_equiv
_atom_site_adp_type
_atom_site_occupancy
_atom_site_symmetry_multiplicity
_atom_site_calc_flag
_atom_site_refinement_flags
Ni1 Ni -0.3333 0.3333 0.10260(7) 0.0239(4) Uani 1 3 d S
O1 O -0.2228(2) 0.3529(2) 0.1810(2) 0.0264(8) Uani 1 1 d .
O2 O 0.2852(3) 0.5704(5) 0.2500 0.52(3) Uiso 1 2 d SD
N1 N 0.1112(3) 0.6054(3) 0.4134(3) 0.0317(10) Uani 1 1 d .
N2 N 0.2281(3) 0.6673(3) 0.5173(3) 0.0254(9) Uani 1 1 d .
N3 N 0.3333 0.6667 0.2500 0.072(4) Uiso 1 6 d SD
C1 C -0.1847(5) 0.4076(2) 0.2500 0.0253(14) Uani 1 2 d S
C2 C -0.0813(5) 0.4594(2) 0.2500 0.0279(15) Uani 1 2 d S
C3 C -0.0340(3) 0.5075(3) 0.3317(3) 0.0288(11) Uani 1 1 d .
H3 H -0.0656 0.5077 0.3864 0.035 Uiso 1 1 calc R
C4 C 0.0601(3) 0.5548(4) 0.3305(3) 0.0317(11) Uani 1 1 d .
C5 C 0.1077(5) 0.5539(3) 0.2500 0.0358(17) Uani 1 2 d S
H5 H 0.1714 0.5857 0.2500 0.043 Uiso 1 2 calc SR
C6 C 0.1904(3) 0.6109(4) 0.4442(3) 0.0291(11) Uani 1 1 d .
H6 H 0.2154 0.5781 0.4164 0.035 Uiso 1 1 calc R
C7 C 0.1709(4) 0.7028(4) 0.5358(4) 0.0338(12) Uani 1 1 d .
C8 C 0.1785(5) 0.7664(5) 0.6042(5) 0.0548(17) Uani 1 1 d .
H8 H 0.2271 0.7924 0.6473 0.066 Uiso 1 1 calc R
C9 C 0.1101(6) 0.7893(8) 0.6053(7) 0.098(4) Uani 1 1 d .
H9 H 0.1121 0.8301 0.6516 0.117 Uiso 1 1 calc R
C10 C 0.0381(6) 0.7528(7) 0.5387(7) 0.097(4) Uani 1 1 d .
H10 H -0.0055 0.7711 0.5408 0.117 Uiso 1 1 calc R
C11 C 0.0306(5) 0.6902(6) 0.4698(6) 0.070(2) Uani 1 1 d .
H11 H -0.0165 0.6666 0.4248 0.084 Uiso 1 1 calc R
C12 C 0.0970(4) 0.6643(4) 0.4714(4) 0.0384(13) Uani 1 1 d .

loop_
_atom_site_aniso_label
_atom_site_aniso_U_11
_atom_site_aniso_U_22
_atom_site_aniso_U_33
_atom_site_aniso_U_23
_atom_site_aniso_U_13
_atom_site_aniso_U_12
Ni1 0.0296(5) 0.0296(5) 0.0127(6) 0.000 0.000 0.0148(2)
O1 0.0297(17) 0.0338(18) 0.0150(16) -0.0028(13) -0.0030(13) 0.0154(15)
N1 0.033(2) 0.042(2) 0.019(2) -0.0049(17) -0.0021(17) 0.018(2)
N2 0.030(2) 0.032(2) 0.0145(19) -0.0004(15) -0.0019(15) 0.0155(18)
C1 0.031(3) 0.032(3) 0.013(3) 0.002(2) 0.000 0.0154(17)
C2 0.029(3) 0.036(3) 0.016(3) 0.000(2) 0.000 0.0144(17)
C3 0.034(3) 0.038(3) 0.014(2) 0.0001(19) 0.0017(18) 0.018(2)
C4 0.032(3) 0.043(3) 0.017(2) -0.003(2) -0.0022(19) 0.017(2)
C5 0.031(4) 0.054(4) 0.016(3) -0.002(3) 0.000 0.0154(19)
C6 0.032(3) 0.038(3) 0.017(2) 0.0004(19) 0.0026(19) 0.018(2)
C7 0.035(3) 0.041(3) 0.025(3) -0.006(2) -0.006(2) 0.019(2)
C8 0.056(4) 0.069(4) 0.054(4) -0.031(3) -0.023(3) 0.042(4)
C9 0.092(6) 0.140(8) 0.107(7) -0.090(7) -0.061(6) 0.093(7)
C10 0.086(6) 0.138(9) 0.114(7) -0.081(7) -0.057(6) 0.090(6)
C11 0.058(4) 0.109(6) 0.065(5) -0.051(5) -0.036(4) 0.060(5)
C12 0.039(3) 0.049(3) 0.030(3) -0.012(2) -0.009(2) 0.025(3)

loop_
_atom_type_symbol
_atom_type_description
_atom_type_scat_dispersion_real
_atom_type_scat_dispersion_imag
_atom_type_scat_source
C C 0.0033 0.0016 'International Tables Vol C Tables 4.2.6.8 and 6.1.1.4'
H H 0.0000 0.0000 'International Tables Vol C Tables 4.2.6.8 and 6.1.1.4'
N N 0.0061 0.0033 'International Tables Vol C Tables 4.2.6.8 and 6.1.1.4'
O O 0.0106 0.0060 'International Tables Vol C Tables 4.2.6.8 and 6.1.1.4'
Ni Ni 0.3393 1.1124 'International Tables Vol C Tables 4.2.6.8 and 6.1.1.4'

loop_
_geom_angle_atom_site_label_1
_geom_angle_atom_site_label_2
_geom_angle_atom_site_label_3
_geom_angle
_geom_angle_site_symmetry_1
_geom_angle_site_symmetry_3
O1 Ni1 O1 94.12(13) . 3_455
O1 Ni1 O1 94.12(13) . 2_565
O1 Ni1 O1 94.12(13) 3_455 2_565
O1 Ni1 N2 92.67(14) . 10_455
O1 Ni1 N2 81.43(14) 3_455 10_455
O1 Ni1 N2 172.14(14) 2_565 10_455
O1 Ni1 N2 81.43(14) . 11
O1 Ni1 N2 172.14(14) 3_455 11
O1 Ni1 N2 92.67(14) 2_565 11
N2 Ni1 N2 92.26(15) 10_455 11
O1 Ni1 N2 172.14(14) . 12_565
O1 Ni1 N2 92.67(14) 3_455 12_565
O1 Ni1 N2 81.43(14) 2_565 12_565
N2 Ni1 N2 92.26(15) 10_455 12_565
N2 Ni1 N2 92.26(15) 11 12_565
C1 O1 Ni1 127.9(3) . .
C6 N1 C12 106.4(4) . .
C6 N1 C4 124.7(4) . .
C12 N1 C4 128.6(4) . .
C6 N2 C7 105.4(4) . .
C6 N2 Ni1 121.7(3) . 10_566
C7 N2 Ni1 131.0(3) . 10_566
O2 N3 O2 120.0 3_565 .
O2 N3 O2 120.000(2) 3_565 2_665
O2 N3 O2 120.0 . 2_665
O1 C1 O1 127.6(6) . 5_565
O1 C1 C2 116.2(3) . .
O1 C1 C2 116.2(3) 5_565 .
C3 C2 C3 120.4(6) . 5_565
C3 C2 C1 119.8(3) . .
C3 C2 C1 119.8(3) 5_565 .
C4 C3 C2 119.2(5) . .
C4 C3 H3 120.4 . .
C2 C3 H3 120.4 . .
C3 C4 C5 120.8(5) . .
C3 C4 N1 120.7(4) . .
C5 C4 N1 118.4(5) . .
C4 C5 C4 119.5(7) . 5_565
C4 C5 H5 120.2 . .
C4 C5 H5 120.2 5_565 .
N2 C6 N1 113.2(4) . .
N2 C6 H6 123.4 . .
N1 C6 H6 123.4 . .
N2 C7 C8 130.0(5) . .
N2 C7 C12 109.3(4) . .
C8 C7 C12 120.7(5) . .
C9 C8 C7 117.0(6) . .
C9 C8 H8 121.5 . .
C7 C8 H8 121.5 . .
C8 C9 C10 122.0(7) . .
C8 C9 H9 119.0 . .
C10 C9 H9 119.0 . .
C11 C10 C9 121.4(7) . .
C11 C10 H10 119.3 . .
C9 C10 H10 119.3 . .
C10 C11 C12 116.6(6) . .
C10 C11 H11 121.7 . .
C12 C11 H11 121.7 . .
N1 C12 C11 131.9(5) . .
N1 C12 C7 105.7(5) . .
C11 C12 C7 122.3(5) . .

loop_
_geom_bond_atom_site_label_1
_geom_bond_atom_site_label_2
_geom_bond_distance
_geom_bond_site_symmetry_2
Ni1 O1 2.039(3) .
Ni1 O1 2.039(3) 3_455
Ni1 O1 2.039(3) 2_565
Ni1 N2 2.138(4) 10_455
Ni1 N2 2.138(4) 11
Ni1 N2 2.138(4) 12_565
O1 C1 1.261(4) .
O2 N3 1.406(8) .
N1 C6 1.362(6) .
N1 C12 1.389(7) .
N1 C4 1.435(6) .
N2 C6 1.317(6) .
N2 C7 1.390(7) .
N2 Ni1 2.138(4) 10_566
N3 O2 1.406(8) 3_565
N3 O2 1.406(8) 2_665
C1 O1 1.261(4) 5_565
C1 C2 1.511(9) .
C2 C3 1.391(6) .
C2 C3 1.391(6) 5_565
C3 C4 1.374(7) .
C3 H3 0.9300 .
C4 C5 1.381(6) .
C5 C4 1.381(6) 5_565
C5 H5 0.9300 .
C6 H6 0.9300 .
C7 C8 1.391(8) .
C7 C12 1.402(7) .
C8 C9 1.387(9) .
C8 H8 0.9300 .
C9 C10 1.400(10) .
C9 H9 0.9300 .
C10 C11 1.383(10) .
C10 H10 0.9300 .
C11 C12 1.392(8) .
C11 H11 0.9300 .

loop_
_geom_torsion_atom_site_label_1
_geom_torsion_atom_site_label_2
_geom_torsion_atom_site_label_3
_geom_torsion_atom_site_label_4
_geom_torsion
_geom_torsion_site_symmetry_1
_geom_torsion_site_symmetry_4
O1 Ni1 O1 C1 -96.9(3) 3_455 .
O1 Ni1 O1 C1 -2.5(4) 2_565 .
N2 Ni1 O1 C1 -178.5(4) 10_455 .
N2 Ni1 O1 C1 89.6(4) 11 .
N2 Ni1 O1 C1 52.7(11) 12_565 .
Ni1 O1 C1 O1 42.6(2) . 5_565
Ni1 O1 C1 C2 -137.4(2) . .
O1 C1 C2 C3 -167.8(3) . .
O1 C1 C2 C3 12.2(3) 5_565 .
O1 C1 C2 C3 12.2(3) . 5_565
O1 C1 C2 C3 -167.8(3) 5_565 5_565
C3 C2 C3 C4 0.5(3) 5_565 .
C1 C2 C3 C4 -179.5(3) . .
C2 C3 C4 C5 -1.0(7) . .
C2 C3 C4 N1 179.8(4) . .
C6 N1 C4 C3 141.6(5) . .
C12 N1 C4 C3 -45.4(8) . .
C6 N1 C4 C5 -37.6(7) . .
C12 N1 C4 C5 135.4(5) . .
C3 C4 C5 C4 0.5(4) . 5_565
N1 C4 C5 C4 179.7(5) . 5_565
C7 N2 C6 N1 -0.8(6) . .
Ni1 N2 C6 N1 165.0(3) 10_566 .
C12 N1 C6 N2 0.5(6) . .
C4 N1 C6 N2 174.9(4) . .
C6 N2 C7 C8 -179.0(6) . .
Ni1 N2 C7 C8 17.1(9) 10_566 .
C6 N2 C7 C12 0.7(6) . .
Ni1 N2 C7 C12 -163.3(4) 10_566 .
N2 C7 C8 C9 179.6(8) . .
C12 C7 C8 C9 0.0(11) . .
C7 C8 C9 C10 -2.2(16) . .
C8 C9 C10 C11 1.6(19) . .
C9 C10 C11 C12 1.1(17) . .
C6 N1 C12 C11 175.9(8) . .
C4 N1 C12 C11 1.9(11) . .
C6 N1 C12 C7 -0.1(6) . .
C4 N1 C12 C7 -174.1(5) . .
C10 C11 C12 N1 -178.8(8) . .
C10 C11 C12 C7 -3.3(13) . .
N2 C7 C12 N1 -0.4(6) . .
C8 C7 C12 N1 179.3(6) . .
N2 C7 C12 C11 -176.9(7) . .
C8 C7 C12 C11 2.8(10) . .

loop_
_platon_squeeze_void_nr
_platon_squeeze_void_average_x
_platon_squeeze_void_average_y
_platon_squeeze_void_average_z
_platon_squeeze_void_volume
_platon_squeeze_void_count_electrons
_platon_squeeze_void_content
1 0.000 0.000 -0.004 1031 60 ' '
